data_7021205
loop_
_publ_author_name
'van der Westhuizen, Belinda'
'Swarts, Pieter J'
'Strydom, Ian'
'Liles, David C'
'Fern\'andez, Israel'
'Swarts, Jannie C'
'Bezuidenhout, Daniela I'

_publ_section_title
;
 Electrochemical illumination of thienyl and ferrocenyl chromium(0)
 Fischer carbene complexes.
;
_journal_issue 15
_journal_name_full 'Dalton transactions (Cambridge, England : 2003)'
_journal_page_first 5367
_journal_page_last 5378
_journal_paper_doi 10.1039/c3dt32913e
_journal_volume 42
_journal_year 2013
_chemical_formula_moiety 'C12 H8 Cr1 O6 S1'
_chemical_formula_sum 'C12 H8 Cr O6 S'
_chemical_formula_weight 332.25
_chemical_name_systematic
;
Pentacarbonyl(ethoxy-thiophenyl-methylidene)chromium
;
_space_group_IT_number 11
_symmetry_cell_setting monoclinic
_symmetry_space_group_name_Hall '-P 2yb'
_symmetry_space_group_name_H-M 'P 1 21/m 1'
_atom_sites_solution_hydrogens geom
_atom_sites_solution_primary direct
_atom_sites_solution_secondary difmap
_audit_creation_method SHELXL-97
_cell_angle_alpha 90.00
_cell_angle_beta 98.737(3)
_cell_angle_gamma 90.00
_cell_formula_units_Z 2
_cell_length_a 9.5803(6)
_cell_length_b 7.6532(5)
_cell_length_c 9.6551(6)
_cell_measurement_reflns_used 9987
_cell_measurement_temperature 296(2)
_cell_measurement_theta_max 26.046
_cell_measurement_theta_min 2.790
_cell_volume 699.70(8)
_computing_cell_refinement 'Bruker SAINT'
_computing_data_collection 'Bruker APEX2'
_computing_data_reduction 'Bruker SAINT'
_computing_molecular_graphics
; <i>ORTEP-3 for Windows</i> (Farrugia, 1997), <i>POV-RAY</i> (Cason, 2004),
<i>Mercury</i> (Macrae <i>et al</i>., 2008)
;
_computing_publication_material '<i>SHELXL-97</i>, <i>PLATON</i> (Spek, 2009)'
_computing_structure_refinement 'SHELXL-97 (Sheldrick, 2008)'
_computing_structure_solution 'SHELXS-97 (Sheldrick, 2008)'
_diffrn_ambient_temperature 296(2)
_diffrn_measured_fraction_theta_full 0.998
_diffrn_measured_fraction_theta_max 0.998
_diffrn_measurement_device_type 'Bruker kappa Proton CMOS'
_diffrn_radiation_monochromator 'Quazar multi-layer optics'
_diffrn_radiation_source 'I\ms micro focus'
_diffrn_radiation_type MoK\a
_diffrn_radiation_wavelength 0.71073
_diffrn_reflns_av_R_equivalents 0.0433
_diffrn_reflns_av_sigmaI/netI 0.0183
_diffrn_reflns_limit_h_max 11
_diffrn_reflns_limit_h_min -11
_diffrn_reflns_limit_k_max 9
_diffrn_reflns_limit_k_min -9
_diffrn_reflns_limit_l_max 11
_diffrn_reflns_limit_l_min -11
_diffrn_reflns_number 20399
_diffrn_reflns_theta_full 26.13
_diffrn_reflns_theta_max 26.13
_diffrn_reflns_theta_min 2.13
_diffrn_standards_number 0
_exptl_absorpt_coefficient_mu 0.986
_exptl_absorpt_correction_T_max 0.7453
_exptl_absorpt_correction_T_min 0.6769
_exptl_absorpt_correction_type multi-scan
_exptl_absorpt_process_details SADABS
_exptl_crystal_colour dark-orange
_exptl_crystal_density_diffrn 1.577
_exptl_crystal_density_method 'not measured'
_exptl_crystal_description hexagonal-prism
_exptl_crystal_F_000 336
_exptl_crystal_size_max 0.179
_exptl_crystal_size_mid 0.177
_exptl_crystal_size_min 0.118
_refine_diff_density_max 0.850
_refine_diff_density_min -0.570
_refine_diff_density_rms 0.122
_refine_ls_extinction_method none
_refine_ls_goodness_of_fit_ref 1.199
_refine_ls_hydrogen_treatment constr
_refine_ls_matrix_type full
_refine_ls_number_parameters 122
_refine_ls_number_reflns 1497
_refine_ls_number_restraints 0
_refine_ls_restrained_S_all 1.199
_refine_ls_R_factor_all 0.0861
_refine_ls_R_factor_gt 0.0787
_refine_ls_shift/su_max 0.000
_refine_ls_shift/su_mean 0.000
_refine_ls_structure_factor_coef Fsqd
_refine_ls_weighting_details 'calc w=1/[\s^2^(Fo^2^)+(0.0878P)^2^+3.5878P] where P=(Fo^2^+2Fc^2^)/3'
_refine_ls_weighting_scheme calc
_refine_ls_wR_factor_gt 0.2325
_refine_ls_wR_factor_ref 0.2371
_reflns_number_gt 1330
_reflns_number_total 1497
_reflns_threshold_expression >2\s(I)
_cod_data_source_file c3dt32913e.txt
_cod_data_source_block mo_bvdwcrthoet_0m
_cod_depositor_comments 'Adding full bibliography for 7021205.cif.'
_cod_original_sg_symbol_H-M 'P 21/m'
_cod_original_formula_sum 'C12 H8 Cr1 O6 S1'
_cod_database_code 7021205

loop_
_symmetry_equiv_pos_as_xyz
'x, y, z'
'-x, y+1/2, -z'
'-x, -y, -z'
'x, -y-1/2, z'

loop_
_atom_site_label
_atom_site_type_symbol
_atom_site_fract_x
_atom_site_fract_y
_atom_site_fract_z
_atom_site_U_iso_or_equiv
_atom_site_adp_type
_atom_site_occupancy
_atom_site_symmetry_multiplicity
_atom_site_calc_flag
_atom_site_refinement_flags
_atom_site_disorder_group
Cr1 Cr 0.28935(14) 0.2500 0.29276(14) 0.0370(5) Uani 1 2 d S 1
C1 C 0.4424(9) 0.2500 0.4455(10) 0.049(2) Uani 1 2 d S 1
O1 O 0.5269(9) 0.2500 0.5290(9) 0.091(3) Uani 1 2 d S 1
C2 C 0.2046(7) 0.4261(9) 0.3884(7) 0.0495(15) Uani 1 1 d . 1
O2 O 0.1625(6) 0.5345(8) 0.4540(7) 0.0800(18) Uani 1 1 d . 1
C3 C 0.3841(7) 0.4298(9) 0.2069(6) 0.0492(15) Uani 1 1 d . 1
O3 O 0.4458(7) 0.5359(8) 0.1619(7) 0.0846(19) Uani 1 1 d . 1
C4 C 0.1217(9) 0.2500 0.1287(9) 0.0425(19) Uani 1 2 d S 1
O4 O -0.0169(7) 0.2500 0.1321(7) 0.0545(17) Uani 1 2 d S 1
S1 S -0.0085(4) 0.2500 -0.1454(4) 0.0434(14) Uani 0.526(8) 2 d SP 1
C5 C 0.1360(8) 0.2500 -0.0163(8) 0.0326(16) Uani 1 2 d S 1
C6 C 0.2616(10) 0.2500 -0.0784(9) 0.049(2) Uani 1 2 d S 1
H6 H 0.3528 0.2500 -0.0290 0.059 Uiso 1 2 calc SR 1
C7 C 0.2268(15) 0.2500 -0.2277(11) 0.068(3) Uani 1 2 d S 1
H7 H 0.2945 0.2500 -0.2872 0.082 Uiso 1 2 calc SR 1
C8 C 0.0973(19) 0.2500 -0.2708(16) 0.046(4) Uani 0.526(8) 2 d SP 1
H8 H 0.0612 0.2500 -0.3658 0.055 Uiso 1 2 calc SR 1
C9 C -0.0790(10) 0.2500 0.2561(11) 0.052(2) Uani 1 2 d S 1
H9A H -0.0498 0.3529 0.3117 0.063 Uiso 0.50 1 calc PR 1
H9B H -0.0498 0.1471 0.3117 0.063 Uiso 0.50 1 calc PR 1
C10 C -0.2358(11) 0.2500 0.2136(15) 0.068(3) Uani 1 2 d S 1
H10A H -0.2809 0.2500 0.2958 0.102 Uiso 1 2 calc SR 1
H10B H -0.2635 0.1476 0.1589 0.102 Uiso 0.50 1 calc PR 1
H10C H -0.2635 0.3524 0.1589 0.102 Uiso 0.50 1 calc PR 1
S1A S -0.1462(7) 0.2500 -0.0095(8) 0.078(2) Uani 0.474(8) 2 d SP 2
C8A C -0.275(3) 0.2500 0.090(3) 0.084(9) Uani 0.474(8) 2 d SP 2

loop_
_atom_site_aniso_label
_atom_site_aniso_U_11
_atom_site_aniso_U_22
_atom_site_aniso_U_33
_atom_site_aniso_U_23
_atom_site_aniso_U_13
_atom_site_aniso_U_12
Cr1 0.0383(8) 0.0348(7) 0.0378(8) 0.000 0.0057(5) 0.000
C1 0.036(4) 0.061(6) 0.045(5) 0.000 -0.005(4) 0.000
O1 0.067(5) 0.129(9) 0.069(5) 0.000 -0.020(5) 0.000
C2 0.047(3) 0.046(3) 0.057(4) -0.003(3) 0.011(3) -0.003(3)
O2 0.073(4) 0.065(4) 0.107(5) -0.028(3) 0.031(3) 0.000(3)
C3 0.060(4) 0.046(3) 0.043(3) -0.004(3) 0.011(3) -0.012(3)
O3 0.112(5) 0.069(4) 0.080(4) 0.001(3) 0.034(4) -0.032(4)
C4 0.045(4) 0.039(4) 0.045(5) 0.000 0.011(4) 0.000
O4 0.045(3) 0.061(4) 0.058(4) 0.000 0.006(3) 0.000
S1 0.039(2) 0.062(3) 0.028(2) 0.000 0.0031(15) 0.000
C5 0.038(4) 0.030(4) 0.030(4) 0.000 0.004(3) 0.000
C6 0.049(5) 0.065(6) 0.036(4) 0.000 0.012(4) 0.000
C7 0.099(9) 0.068(7) 0.047(6) 0.000 0.037(6) 0.000
C8 0.053(10) 0.063(11) 0.021(7) 0.000 0.005(6) 0.000
C9 0.042(5) 0.061(6) 0.055(5) 0.000 0.012(4) 0.000
C10 0.045(5) 0.066(7) 0.097(9) 0.000 0.027(6) 0.000
S1A 0.059(4) 0.087(5) 0.084(5) 0.000 -0.007(3) 0.000
C8A 0.087(19) 0.069(17) 0.082(19) 0.000 -0.028(15) 0.000

loop_
_atom_type_symbol
_atom_type_description
_atom_type_scat_dispersion_real
_atom_type_scat_dispersion_imag
_atom_type_scat_source
C C 0.0033 0.0016 'International Tables Vol C Tables 4.2.6.8 and 6.1.1.4'
H H 0.0000 0.0000 'International Tables Vol C Tables 4.2.6.8 and 6.1.1.4'
O O 0.0106 0.0060 'International Tables Vol C Tables 4.2.6.8 and 6.1.1.4'
S S 0.1246 0.1234 'International Tables Vol C Tables 4.2.6.8 and 6.1.1.4'
Cr Cr 0.3209 0.6236 'International Tables Vol C Tables 4.2.6.8 and 6.1.1.4'

loop_
_geom_angle_atom_site_label_1
_geom_angle_atom_site_label_2
_geom_angle_atom_site_label_3
_geom_angle
_geom_angle_site_symmetry_1
_geom_angle_site_symmetry_3
C2 Cr1 C2 91.2(4) 4_565 .
C2 Cr1 C3 176.2(3) 4_565 .
C2 Cr1 C3 88.1(3) . .
C2 Cr1 C3 88.1(3) 4_565 4_565
C2 Cr1 C3 176.2(3) . 4_565
C3 Cr1 C3 92.4(4) . 4_565
C2 Cr1 C1 87.7(3) 4_565 .
C2 Cr1 C1 87.7(3) . .
C3 Cr1 C1 88.6(3) . .
C3 Cr1 C1 88.6(3) 4_565 .
C2 Cr1 C4 91.9(3) 4_565 .
C2 Cr1 C4 91.9(3) . .
C3 Cr1 C4 91.9(3) . .
C3 Cr1 C4 91.9(3) 4_565 .
C1 Cr1 C4 179.3(4) . .
O1 C1 Cr1 179.7(10) . .
O2 C2 Cr1 174.7(6) . .
O3 C3 Cr1 176.4(7) . .
O4 C4 C5 105.6(7) . .
O4 C4 Cr1 129.7(6) . .
C5 C4 Cr1 124.7(6) . .
C4 O4 C9 124.7(8) . .
C8 S1 C5 90.8(7) . .
C4 C5 C6 128.8(8) . .
C4 C5 S1 121.7(6) . .
C6 C5 S1 109.5(6) . .
C7 C6 C5 110.0(9) . .
C7 C6 H6 125.0 . .
C5 C6 H6 125.0 . .
C8 C7 C6 113.8(11) . .
C8 C7 H7 123.1 . .
C6 C7 H7 123.1 . .
C7 C8 S1 115.8(12) . .
C7 C8 H8 122.1 . .
S1 C8 H8 122.1 . .
O4 C9 C10 107.6(9) . .
O4 C9 H9A 110.2 . .
C10 C9 H9A 110.2 . .
O4 C9 H9B 110.2 . .
C10 C9 H9B 110.2 . .
H9A C9 H9B 108.5 . .
C9 C10 H10A 109.5 . .
C9 C10 H10B 109.5 . .
H10A C10 H10B 109.5 . .
C9 C10 H10C 109.5 . .
H10A C10 H10C 109.5 . .
H10B C10 H10C 109.5 . .

loop_
_geom_bond_atom_site_label_1
_geom_bond_atom_site_label_2
_geom_bond_distance
_geom_bond_site_symmetry_2
Cr1 C2 1.886(7) 4_565
Cr1 C2 1.886(7) .
Cr1 C3 1.907(7) .
Cr1 C3 1.907(7) 4_565
Cr1 C1 1.915(9) .
Cr1 C4 2.077(9) .
C1 O1 1.052(11) .
C2 O2 1.153(8) .
C3 O3 1.129(8) .
C4 O4 1.333(11) .
C4 C5 1.428(11) .
O4 C9 1.415(11) .
S1 C8 1.693(16) .
S1 C5 1.716(8) .
C5 C6 1.423(12) .
C6 C7 1.429(14) .
C6 H6 0.9300 .
C7 C8 1.25(2) .
C7 H7 0.9300 .
C8 H8 0.9300 .
C9 C10 1.495(14) .
C9 H9A 0.9700 .
C9 H9B 0.9700 .
C10 H10A 0.9600 .
C10 H10B 0.9600 .
C10 H10C 0.9600 .
S1A C8A 1.68(4) .

loop_
_geom_torsion_atom_site_label_1
_geom_torsion_atom_site_label_2
_geom_torsion_atom_site_label_3
_geom_torsion_atom_site_label_4
_geom_torsion
_geom_torsion_site_symmetry_1
C2 Cr1 C4 O4 45.6(2) 4_565
C2 Cr1 C4 O4 -45.6(2) .
C3 Cr1 C4 O4 -133.8(2) .
C3 Cr1 C4 O4 133.8(2) 4_565
C2 Cr1 C4 C5 -134.4(2) 4_565
C2 Cr1 C4 C5 134.4(2) .
C3 Cr1 C4 C5 46.2(2) .
C3 Cr1 C4 C5 -46.2(2) 4_565
C5 C4 O4 C9 180.0 .
O4 C4 C5 C6 180.0 .
Cr1 C4 C5 C6 0.0 .
O4 C4 C5 S1 0.0 .
Cr1 C4 C5 S1 180.0 .
C8 S1 C5 C4 180.0 .
C8 S1 C5 C6 0.0 .
C4 C5 C6 C7 180.0 .
S1 C5 C6 C7 0.0 .
C5 C6 C7 C8 0.0 .
C6 C7 C8 S1 0.0 .
C5 S1 C8 C7 0.00 .
C4 O4 C9 C10 180.0 .
